data_7026027
loop_
_publ_author_name
'Findlay, Andrea E.'
'Leelasubcharoen, Somying'
'Kuzmina, Lyudmila G.'
'Howard, Judith A. K.'
'Nikonov, Georgii I.'

_publ_section_title
;
 Phosphido-bridged Ta/Rh bimetallic complex: synthesis, structure, and
 catalytic hydrosilylation of acetophenone.
;
_journal_issue 39
_journal_name_full 'Dalton transactions (Cambridge, England : 2003)'
_journal_page_first 9264
_journal_page_last 9269
_journal_paper_doi 10.1039/c0dt00141d
_journal_volume 39
_journal_year 2010
_chemical_formula_moiety 'C20 H34 P2 Rh Ta'
_chemical_formula_sum 'C20 H34 P2 Rh Ta'
_chemical_formula_weight 620.27
_chemical_name_systematic
;
?
;
_space_group_IT_number 2
_symmetry_cell_setting triclinic
_symmetry_space_group_name_Hall '-P 1'
_symmetry_space_group_name_H-M 'P -1'
_atom_sites_solution_hydrogens geom
_atom_sites_solution_primary direct
_atom_sites_solution_secondary difmap
_audit_creation_method SHELXL-97
_cell_angle_alpha 69.198(2)
_cell_angle_beta 72.757(2)
_cell_angle_gamma 64.751(2)
_cell_formula_units_Z 2
_cell_length_a 9.4251(6)
_cell_length_b 9.8107(6)
_cell_length_c 13.4457(8)
_cell_measurement_reflns_used 975
_cell_measurement_temperature 123(2)
_cell_measurement_theta_max 29.547
_cell_measurement_theta_min 2.380
_cell_volume 1035.64(11)
_computing_structure_refinement 'SHELXL-97 (Sheldrick, 2008)'
_computing_structure_solution 'SHELXS-97 (Sheldrick, 2008)'
_diffrn_ambient_temperature 123(2)
_diffrn_measured_fraction_theta_full 0.966
_diffrn_measured_fraction_theta_max 0.966
_diffrn_measurement_device_type 'Bruker SMART 6K'
_diffrn_measurement_method \w
_diffrn_radiation_monochromator graphite
_diffrn_radiation_source 'fine-focus sealed tube'
_diffrn_radiation_type MoK\a
_diffrn_radiation_wavelength 0.71073
_diffrn_reflns_av_R_equivalents 0.0139
_diffrn_reflns_av_sigmaI/netI 0.0241
_diffrn_reflns_limit_h_max 11
_diffrn_reflns_limit_h_min -11
_diffrn_reflns_limit_k_max 12
_diffrn_reflns_limit_k_min -11
_diffrn_reflns_limit_l_max 16
_diffrn_reflns_limit_l_min -16
_diffrn_reflns_number 5618
_diffrn_reflns_theta_full 26.00
_diffrn_reflns_theta_max 26.00
_diffrn_reflns_theta_min 1.64
_exptl_absorpt_coefficient_mu 6.230
_exptl_absorpt_correction_T_max 0.3410
_exptl_absorpt_correction_T_min 0.2258
_exptl_absorpt_correction_type multi-scan
_exptl_absorpt_process_details 'SADABS (Bruker, 2004)'
_exptl_crystal_colour red
_exptl_crystal_density_diffrn 1.989
_exptl_crystal_density_method 'not measured'
_exptl_crystal_description block
_exptl_crystal_F_000 604
_exptl_crystal_size_max 0.34
_exptl_crystal_size_mid 0.26
_exptl_crystal_size_min 0.22
_refine_diff_density_max 1.170
_refine_diff_density_min -1.097
_refine_diff_density_rms 0.115
_refine_ls_extinction_method none
_refine_ls_goodness_of_fit_ref 1.042
_refine_ls_hydrogen_treatment constr
_refine_ls_matrix_type full
_refine_ls_number_parameters 217
_refine_ls_number_reflns 3937
_refine_ls_number_restraints 0
_refine_ls_restrained_S_all 1.042
_refine_ls_R_factor_all 0.0211
_refine_ls_R_factor_gt 0.0202
_refine_ls_shift/su_max 0.001
_refine_ls_shift/su_mean 0.000
_refine_ls_structure_factor_coef Fsqd
_refine_ls_weighting_details 'calc w=1/[\s^2^(Fo^2^)+(0.0326P)^2^+0.7903P] where P=(Fo^2^+2Fc^2^)/3'
_refine_ls_weighting_scheme calc
_refine_ls_wR_factor_gt 0.0518
_refine_ls_wR_factor_ref 0.0523
_reflns_number_gt 3806
_reflns_number_total 3937
_reflns_threshold_expression I>2\s(I)
_cod_data_source_file c0dt00141d.txt
_cod_data_source_block p-1
_cod_database_code 7026027

loop_
_symmetry_equiv_pos_as_xyz
'x, y, z'
'-x, -y, -z'

loop_
_atom_site_label
_atom_site_type_symbol
_atom_site_fract_x
_atom_site_fract_y
_atom_site_fract_z
_atom_site_U_iso_or_equiv
_atom_site_adp_type
_atom_site_occupancy
_atom_site_symmetry_multiplicity
_atom_site_calc_flag
_atom_site_refinement_flags
Ta1 Ta 0.209109(14) 0.786003(14) 0.262456(10) 0.00999(6) Uani 1 1 d .
Rh2 Rh 0.48174(3) 0.50759(3) 0.25050(2) 0.01212(7) Uani 1 1 d .
P1 P 0.50174(10) 0.71171(10) 0.27115(7) 0.01314(17) Uani 1 1 d .
P2 P 0.25441(10) 0.54107(10) 0.21151(7) 0.01223(17) Uani 1 1 d .
C1 C 0.0198(4) 0.9961(4) 0.1521(3) 0.0170(7) Uani 1 1 d .
H1A H -0.0983 1.0239 0.1688 0.020 Uiso 1 1 calc R
C2 C 0.1288(4) 0.8945(4) 0.0882(3) 0.0170(7) Uani 1 1 d .
H2A H 0.1006 0.8396 0.0512 0.020 Uiso 1 1 calc R
C3 C 0.2834(4) 0.8974(4) 0.0759(3) 0.0151(7) Uani 1 1 d .
H3A H 0.3811 0.8475 0.0273 0.018 Uiso 1 1 calc R
C4 C 0.2671(4) 1.0052(4) 0.1316(3) 0.0169(7) Uani 1 1 d .
H4A H 0.3521 1.0419 0.1298 0.020 Uiso 1 1 calc R
C5 C 0.1047(4) 1.0648(4) 0.1783(3) 0.0171(7) Uani 1 1 d .
H5A H 0.0563 1.1490 0.2168 0.021 Uiso 1 1 calc R
C6 C -0.0174(5) 0.8817(4) 0.3917(3) 0.0239(8) Uani 1 1 d .
H6A H -0.1092 0.9824 0.3761 0.029 Uiso 1 1 calc R
C7 C -0.0102(4) 0.7338(4) 0.3926(3) 0.0197(7) Uani 1 1 d .
H7A H -0.0959 0.7124 0.3782 0.024 Uiso 1 1 calc R
C8 C 0.1271(4) 0.6197(4) 0.4359(3) 0.0186(7) Uani 1 1 d .
H8A H 0.1575 0.5039 0.4538 0.022 Uiso 1 1 calc R
C9 C 0.2048(4) 0.6970(4) 0.4588(3) 0.0193(7) Uani 1 1 d .
H9A H 0.3001 0.6456 0.4952 0.023 Uiso 1 1 calc R
C10 C 0.1172(5) 0.8592(4) 0.4295(3) 0.0225(8) Uani 1 1 d .
H10A H 0.1373 0.9416 0.4445 0.027 Uiso 1 1 calc R
C11 C 0.5713(4) 0.7051(4) 0.3895(3) 0.0190(7) Uani 1 1 d .
H11A H 0.5254 0.6398 0.4548 0.023 Uiso 1 1 calc R
H11B H 0.6884 0.6517 0.3797 0.023 Uiso 1 1 calc R
C12 C 0.5307(6) 0.8623(5) 0.4107(4) 0.0345(10) Uani 1 1 d .
H12A H 0.5731 0.8445 0.4744 0.052 Uiso 1 1 calc R
H12B H 0.4149 0.9155 0.4233 0.052 Uiso 1 1 calc R
H12C H 0.5784 0.9275 0.3478 0.052 Uiso 1 1 calc R
C13 C 0.6190(4) 0.8226(4) 0.1610(3) 0.0193(7) Uani 1 1 d .
H13A H 0.5821 0.8503 0.0922 0.023 Uiso 1 1 calc R
H13B H 0.5971 0.9212 0.1773 0.023 Uiso 1 1 calc R
C14 C 0.7991(4) 0.7327(5) 0.1457(3) 0.0247(8) Uani 1 1 d .
H14A H 0.8525 0.7975 0.0871 0.037 Uiso 1 1 calc R
H14B H 0.8225 0.6361 0.1275 0.037 Uiso 1 1 calc R
H14C H 0.8375 0.7070 0.2127 0.037 Uiso 1 1 calc R
C15 C 0.2591(4) 0.5507(4) 0.0701(3) 0.0166(7) Uani 1 1 d .
H15A H 0.1493 0.6039 0.0542 0.020 Uiso 1 1 calc R
H15B H 0.3227 0.6144 0.0205 0.020 Uiso 1 1 calc R
C16 C 0.3301(5) 0.3893(4) 0.0481(3) 0.0215(8) Uani 1 1 d .
H16A H 0.3293 0.4016 -0.0274 0.032 Uiso 1 1 calc R
H16B H 0.2664 0.3263 0.0957 0.032 Uiso 1 1 calc R
H16C H 0.4398 0.3370 0.0618 0.032 Uiso 1 1 calc R
C17 C 0.1208(4) 0.4262(4) 0.2829(3) 0.0174(7) Uani 1 1 d .
H17A H 0.0417 0.4743 0.3397 0.021 Uiso 1 1 calc R
H17B H 0.0619 0.4319 0.2307 0.021 Uiso 1 1 calc R
C18 C 0.2109(5) 0.2545(4) 0.3346(3) 0.0234(8) Uani 1 1 d .
H18A H 0.1353 0.2005 0.3708 0.035 Uiso 1 1 calc R
H18B H 0.2678 0.2478 0.3875 0.035 Uiso 1 1 calc R
H18C H 0.2875 0.2053 0.2785 0.035 Uiso 1 1 calc R
C19 C 0.7172(4) 0.3430(4) 0.2610(3) 0.0228(8) Uani 1 1 d .
H19A H 0.8010 0.3616 0.1988 0.027 Uiso 1 1 calc R
H19B H 0.7513 0.3068 0.3319 0.027 Uiso 1 1 calc R
C20 C 0.6229(4) 0.2708(4) 0.2498(3) 0.0232(8) Uani 1 1 d .
H20A H 0.5979 0.1897 0.3135 0.028 Uiso 1 1 calc R
H20B H 0.6476 0.2445 0.1805 0.028 Uiso 1 1 calc R

loop_
_atom_site_aniso_label
_atom_site_aniso_U_11
_atom_site_aniso_U_22
_atom_site_aniso_U_33
_atom_site_aniso_U_23
_atom_site_aniso_U_13
_atom_site_aniso_U_12
Ta1 0.00993(8) 0.00849(8) 0.01037(9) -0.00255(5) -0.00088(5) -0.00276(5)
Rh2 0.01108(13) 0.00955(13) 0.01453(14) -0.00377(10) -0.00195(10) -0.00232(10)
P1 0.0125(4) 0.0117(4) 0.0152(4) -0.0030(3) -0.0034(3) -0.0041(3)
P2 0.0125(4) 0.0109(4) 0.0133(4) -0.0038(3) -0.0005(3) -0.0048(3)
C1 0.0156(16) 0.0137(16) 0.0162(18) 0.0006(13) -0.0044(14) -0.0029(13)
C2 0.0226(18) 0.0127(16) 0.0143(18) 0.0016(13) -0.0084(14) -0.0059(14)
C3 0.0153(16) 0.0123(16) 0.0121(17) -0.0004(13) -0.0013(13) -0.0029(13)
C4 0.0179(17) 0.0095(16) 0.0188(18) 0.0017(13) -0.0052(14) -0.0040(13)
C5 0.0193(17) 0.0080(15) 0.0171(18) -0.0003(13) -0.0059(14) 0.0007(13)
C6 0.0222(19) 0.0193(19) 0.0174(19) -0.0040(15) 0.0031(15) -0.0009(15)
C7 0.0149(17) 0.029(2) 0.0134(18) -0.0049(14) 0.0036(14) -0.0106(15)
C8 0.0236(18) 0.0161(17) 0.0105(17) -0.0036(13) 0.0060(14) -0.0079(14)
C9 0.0185(17) 0.0269(19) 0.0091(17) -0.0040(14) 0.0023(14) -0.0086(15)
C10 0.033(2) 0.0228(19) 0.0166(18) -0.0128(15) 0.0083(15) -0.0164(16)
C11 0.0212(18) 0.0191(18) 0.0183(18) -0.0017(14) -0.0073(15) -0.0090(14)
C12 0.046(3) 0.026(2) 0.040(3) -0.0155(19) -0.023(2) -0.0057(19)
C13 0.0177(17) 0.0172(17) 0.0228(19) -0.0027(14) -0.0055(15) -0.0070(14)
C14 0.0173(18) 0.029(2) 0.025(2) -0.0016(16) -0.0046(16) -0.0097(16)
C15 0.0194(17) 0.0207(18) 0.0124(17) -0.0063(13) 0.0004(14) -0.0102(14)
C16 0.0266(19) 0.0202(19) 0.0202(19) -0.0104(15) -0.0003(15) -0.0091(15)
C17 0.0192(17) 0.0168(17) 0.0173(18) -0.0047(14) -0.0014(14) -0.0085(14)
C18 0.028(2) 0.0224(19) 0.021(2) -0.0026(15) -0.0024(16) -0.0138(16)
C19 0.0197(18) 0.0164(18) 0.027(2) -0.0085(15) -0.0101(16) 0.0041(14)
C20 0.0217(19) 0.0134(17) 0.029(2) -0.0082(15) -0.0035(16) 0.0005(14)

loop_
_atom_type_symbol
_atom_type_description
_atom_type_scat_dispersion_real
_atom_type_scat_dispersion_imag
_atom_type_scat_source
C C 0.0033 0.0016 'International Tables Vol C Tables 4.2.6.8 and 6.1.1.4'
H H 0.0000 0.0000 'International Tables Vol C Tables 4.2.6.8 and 6.1.1.4'
P P 0.1023 0.0942 'International Tables Vol C Tables 4.2.6.8 and 6.1.1.4'
Rh Rh -1.1178 0.9187 'International Tables Vol C Tables 4.2.6.8 and 6.1.1.4'
Ta Ta -0.7052 6.5227 'International Tables Vol C Tables 4.2.6.8 and 6.1.1.4'

loop_
_geom_angle_atom_site_label_1
_geom_angle_atom_site_label_2
_geom_angle_atom_site_label_3
_geom_angle
C3 Ta1 C6 131.46(12)
C3 Ta1 C7 142.03(12)
C6 Ta1 C7 34.54(13)
C3 Ta1 C4 34.98(12)
C6 Ta1 C4 108.38(13)
C7 Ta1 C4 138.61(12)
C3 Ta1 C10 138.94(12)
C6 Ta1 C10 34.15(14)
C7 Ta1 C10 57.09(13)
C4 Ta1 C10 104.30(12)
C3 Ta1 C2 34.76(12)
C6 Ta1 C2 107.84(13)
C7 Ta1 C2 107.43(12)
C4 Ta1 C2 57.40(12)
C10 Ta1 C2 135.43(13)
C3 Ta1 C1 57.29(12)
C6 Ta1 C1 76.33(13)
C7 Ta1 C1 88.60(12)
C4 Ta1 C1 56.91(11)
C10 Ta1 C1 101.43(13)
C2 Ta1 C1 34.01(12)
C3 Ta1 C5 57.27(12)
C6 Ta1 C5 76.68(12)
C7 Ta1 C5 104.52(12)
C4 Ta1 C5 34.09(12)
C10 Ta1 C5 85.17(13)
C2 Ta1 C5 56.65(12)
C1 Ta1 C5 33.99(12)
C3 Ta1 C8 164.38(12)
C6 Ta1 C8 56.34(12)
C7 Ta1 C8 34.06(12)
C4 Ta1 C8 160.41(12)
C10 Ta1 C8 56.11(12)
C2 Ta1 C8 135.27(12)
C1 Ta1 C8 122.65(12)
C5 Ta1 C8 133.01(12)
C3 Ta1 C9 160.25(12)
C6 Ta1 C9 56.07(12)
C7 Ta1 C9 56.28(12)
C4 Ta1 C9 129.68(12)
C10 Ta1 C9 33.73(13)
C2 Ta1 C9 162.84(12)
C1 Ta1 C9 132.02(12)
C5 Ta1 C9 118.55(12)
C8 Ta1 C9 33.28(12)
C3 Ta1 P2 87.28(9)
C6 Ta1 P2 119.99(10)
C7 Ta1 P2 85.80(9)
C4 Ta1 P2 121.98(9)
C10 Ta1 P2 133.70(9)
C2 Ta1 P2 77.89(8)
C1 Ta1 P2 104.50(9)
C5 Ta1 P2 134.49(9)
C8 Ta1 P2 77.59(9)
C9 Ta1 P2 104.18(9)
C3 Ta1 P1 84.55(8)
C6 Ta1 P1 126.77(10)
C7 Ta1 P1 133.23(9)
C4 Ta1 P1 78.57(8)
C10 Ta1 P1 92.62(10)
C2 Ta1 P1 118.48(9)
C1 Ta1 P1 135.30(9)
C5 Ta1 P1 107.47(8)
C8 Ta1 P1 100.47(9)
C9 Ta1 P1 78.53(9)
P2 Ta1 P1 95.06(3)
C19 Rh2 C20 38.89(15)
C19 Rh2 P1 100.80(11)
C20 Rh2 P1 139.63(11)
C19 Rh2 P2 141.52(11)
C20 Rh2 P2 103.06(11)
P1 Rh2 P2 117.26(3)
C19 Rh2 Ta1 159.53(10)
C20 Rh2 Ta1 160.52(10)
P1 Rh2 Ta1 59.13(2)
P2 Rh2 Ta1 58.94(2)
C11 P1 C13 99.02(16)
C11 P1 Rh2 123.29(12)
C13 P1 Rh2 120.01(12)
C11 P1 Ta1 123.98(12)
C13 P1 Ta1 118.28(11)
Rh2 P1 Ta1 73.20(2)
C15 P2 C17 98.99(16)
C15 P2 Rh2 116.12(11)
C17 P2 Rh2 128.55(12)
C15 P2 Ta1 120.55(11)
C17 P2 Ta1 120.50(12)
Rh2 P2 Ta1 73.12(2)
C2 C1 C5 108.1(3)
C2 C1 Ta1 72.13(19)
C5 C1 Ta1 73.04(19)
C2 C1 H1A 125.8
C5 C1 H1A 125.8
Ta1 C1 H1A 125.8
C1 C2 C3 108.3(3)
C1 C2 Ta1 73.86(19)
C3 C2 Ta1 71.47(19)
C1 C2 H2A 125.7
C3 C2 H2A 125.7
Ta1 C2 H2A 125.7
C2 C3 C4 107.4(3)
C2 C3 Ta1 73.77(19)
C4 C3 Ta1 73.47(19)
C2 C3 H3A 125.9
C4 C3 H3A 125.9
Ta1 C3 H3A 125.9
C5 C4 C3 107.7(3)
C5 C4 Ta1 74.04(19)
C3 C4 Ta1 71.56(19)
C5 C4 H4A 125.9
C3 C4 H4A 125.9
Ta1 C4 H4A 125.9
C4 C5 C1 108.5(3)
C4 C5 Ta1 71.87(18)
C1 C5 Ta1 72.97(19)
C4 C5 H5A 125.6
C1 C5 H5A 125.6
Ta1 C5 H5A 125.6
C10 C6 C7 108.3(3)
C10 C6 Ta1 73.4(2)
C7 C6 Ta1 72.8(2)
C10 C6 H6A 125.6
C7 C6 H6A 125.6
Ta1 C6 H6A 125.6
C8 C7 C6 107.2(3)
C8 C7 Ta1 75.2(2)
C6 C7 Ta1 72.6(2)
C8 C7 H7A 126.0
C6 C7 H7A 126.0
Ta1 C7 H7A 126.0
C9 C8 C7 108.3(3)
C9 C8 Ta1 73.8(2)
C7 C8 Ta1 70.72(19)
C9 C8 H8A 125.7
C7 C8 H8A 125.7
Ta1 C8 H8A 125.7
C8 C9 C10 108.1(3)
C8 C9 Ta1 72.9(2)
C10 C9 Ta1 70.8(2)
C8 C9 H9A 125.9
C10 C9 H9A 125.9
Ta1 C9 H9A 125.9
C6 C10 C9 108.0(3)
C6 C10 Ta1 72.4(2)
C9 C10 Ta1 75.5(2)
C6 C10 H10A 125.6
C9 C10 H10A 125.6
Ta1 C10 H10A 125.6
C12 C11 P1 116.7(3)
C12 C11 H11A 108.1
P1 C11 H11A 108.1
C12 C11 H11B 108.1
P1 C11 H11B 108.1
H11A C11 H11B 107.3
C11 C12 H12A 109.5
C11 C12 H12B 109.5
H12A C12 H12B 109.5
C11 C12 H12C 109.5
H12A C12 H12C 109.5
H12B C12 H12C 109.5
C14 C13 P1 114.0(3)
C14 C13 H13A 108.8
P1 C13 H13A 108.8
C14 C13 H13B 108.8
P1 C13 H13B 108.8
H13A C13 H13B 107.7
C13 C14 H14A 109.5
C13 C14 H14B 109.5
H14A C14 H14B 109.5
C13 C14 H14C 109.5
H14A C14 H14C 109.5
H14B C14 H14C 109.5
C16 C15 P2 113.1(2)
C16 C15 H15A 109.0
P2 C15 H15A 109.0
C16 C15 H15B 109.0
P2 C15 H15B 109.0
H15A C15 H15B 107.8
C15 C16 H16A 109.5
C15 C16 H16B 109.5
H16A C16 H16B 109.5
C15 C16 H16C 109.5
H16A C16 H16C 109.5
H16B C16 H16C 109.5
C18 C17 P2 113.1(2)
C18 C17 H17A 109.0
P2 C17 H17A 109.0
C18 C17 H17B 109.0
P2 C17 H17B 109.0
H17A C17 H17B 107.8
C17 C18 H18A 109.5
C17 C18 H18B 109.5
H18A C18 H18B 109.5
C17 C18 H18C 109.5
H18A C18 H18C 109.5
H18B C18 H18C 109.5
C20 C19 Rh2 70.7(2)
C20 C19 H19A 116.5
Rh2 C19 H19A 116.5
C20 C19 H19B 116.5
Rh2 C19 H19B 116.5
H19A C19 H19B 113.5
C19 C20 Rh2 70.4(2)
C19 C20 H20A 116.6
Rh2 C20 H20A 116.6
C19 C20 H20B 116.6
Rh2 C20 H20B 116.6
H20A C20 H20B 113.6

loop_
_geom_bond_atom_site_label_1
_geom_bond_atom_site_label_2
_geom_bond_distance
Ta1 C3 2.375(3)
Ta1 C6 2.389(4)
Ta1 C7 2.392(3)
Ta1 C4 2.400(3)
Ta1 C10 2.403(4)
Ta1 C2 2.405(3)
Ta1 C1 2.428(3)
Ta1 C5 2.428(3)
Ta1 C8 2.450(3)
Ta1 C9 2.462(3)
Ta1 P2 2.5585(8)
Ta1 P1 2.5627(9)
Rh2 C19 2.126(4)
Rh2 C20 2.130(4)
Rh2 P1 2.2070(9)
Rh2 P2 2.2174(9)
P1 C11 1.864(4)
P1 C13 1.874(4)
P2 C15 1.858(3)
P2 C17 1.872(3)
C1 C2 1.414(5)
C1 C5 1.419(5)
C1 H1A 1.0000
C2 C3 1.428(5)
C2 H2A 1.0000
C3 C4 1.435(5)
C3 H3A 1.0000
C4 C5 1.416(5)
C4 H4A 1.0000
C5 H5A 1.0000
C6 C10 1.407(6)
C6 C7 1.419(5)
C6 H6A 1.0000
C7 C8 1.419(5)
C7 H7A 1.0000
C8 C9 1.407(5)
C8 H8A 1.0000
C9 C10 1.413(5)
C9 H9A 1.0000
C10 H10A 1.0000
C11 C12 1.533(5)
C11 H11A 0.9900
C11 H11B 0.9900
C12 H12A 0.9800
C12 H12B 0.9800
C12 H12C 0.9800
C13 C14 1.531(5)
C13 H13A 0.9900
C13 H13B 0.9900
C14 H14A 0.9800
C14 H14B 0.9800
C14 H14C 0.9800
C15 C16 1.534(5)
C15 H15A 0.9900
C15 H15B 0.9900
C16 H16A 0.9800
C16 H16B 0.9800
C16 H16C 0.9800
C17 C18 1.529(5)
C17 H17A 0.9900
C17 H17B 0.9900
C18 H18A 0.9800
C18 H18B 0.9800
C18 H18C 0.9800
C19 C20 1.417(5)
C19 H19A 0.9900
C19 H19B 0.9900
C20 H20A 0.9900
C20 H20B 0.9900
